data_7021417
loop_
_publ_author_name
'Pad\<elkov\'a, Zde\<nka'
'Svec, Petr'
'Pejchal, Vladim\'ir'
'R\%u\<zi\<cka, Ale\<s'

_publ_section_title
;
 Activation of E-Cl bonds (E = C, Si, Ge and Sn) by a C,N-chelated
 stannylene.
;
_journal_issue 21
_journal_name_full 'Dalton transactions (Cambridge, England : 2003)'
_journal_page_first 7660
_journal_page_last 7671
_journal_paper_doi 10.1039/c3dt50278c
_journal_volume 42
_journal_year 2013
_chemical_formula_moiety 'C25 H29 Cl N2 O2 Sn, 2(C6 H6)'
_chemical_formula_sum 'C37 H41 Cl N2 O2 Sn'
_chemical_formula_weight 699.86
_chemical_name_systematic
;
?
;
_space_group_IT_number 14
_symmetry_cell_setting monoclinic
_symmetry_space_group_name_Hall '-P 2ybc'
_symmetry_space_group_name_H-M 'P 1 21/c 1'
_atom_sites_solution_hydrogens geom
_atom_sites_solution_primary direct
_atom_sites_solution_secondary difmap
_audit_creation_method SHELXL-97
_cell_angle_alpha 90
_cell_angle_beta 127.645(4)
_cell_angle_gamma 90
_cell_formula_units_Z 4
_cell_length_a 12.6721(5)
_cell_length_b 21.1300(18)
_cell_length_c 16.1630(9)
_cell_measurement_reflns_used 35304
_cell_measurement_temperature 150(1)
_cell_measurement_theta_max 27.5
_cell_measurement_theta_min 1
_cell_volume 3426.8(4)
_computing_cell_refinement 'COLLECT and DENZO'
_computing_data_collection 'COLLECT (Hooft, 1998) and DENZO (Otwinowski & Minor, 1997)'
_computing_data_reduction 'COLLECT and DENZO'
_computing_molecular_graphics 'PLATON (Spek, 2003)'
_computing_publication_material 'SHELXL-97 (Sheldrick, 1997)'
_computing_structure_refinement 'SHELXL-97 (Sheldrick, 1997)'
_computing_structure_solution 'SIR92 (Altomare et al., 1994)'
_diffrn_ambient_temperature 150(1)
_diffrn_detector_area_resol_mean 9.091
_diffrn_measured_fraction_theta_full 0.998
_diffrn_measured_fraction_theta_max 0.998
_diffrn_measurement_device_type 'Bruker Nonius KappaCCD area detector'
_diffrn_measurement_method '\f and \w scans to fill the Ewald sphere'
_diffrn_radiation_monochromator graphite
_diffrn_radiation_source 'fine-focus sealed tube'
_diffrn_radiation_type MoK\a
_diffrn_radiation_wavelength 0.71073
_diffrn_reflns_av_R_equivalents 0.0886
_diffrn_reflns_av_sigmaI/netI 0.0498
_diffrn_reflns_limit_h_max 16
_diffrn_reflns_limit_h_min -16
_diffrn_reflns_limit_k_max 27
_diffrn_reflns_limit_k_min -26
_diffrn_reflns_limit_l_max 20
_diffrn_reflns_limit_l_min -19
_diffrn_reflns_number 35184
_diffrn_reflns_theta_full 27.00
_diffrn_reflns_theta_max 27.00
_diffrn_reflns_theta_min 1.86
_diffrn_standards_number 0
_exptl_absorpt_coefficient_mu 0.857
_exptl_absorpt_correction_T_max 0.920
_exptl_absorpt_correction_T_min 0.769
_exptl_absorpt_correction_type integration
_exptl_absorpt_process_details
;
Gaussian integration (Coppens, 1970)
;
_exptl_crystal_colour colourless
_exptl_crystal_density_diffrn 1.357
_exptl_crystal_density_method 'not measured'
_exptl_crystal_description block
_exptl_crystal_F_000 1440
_exptl_crystal_size_max 0.25
_exptl_crystal_size_mid 0.23
_exptl_crystal_size_min 0.19
_refine_diff_density_max 0.455
_refine_diff_density_min -0.697
_refine_diff_density_rms 0.074
_refine_ls_extinction_method none
_refine_ls_goodness_of_fit_ref 1.111
_refine_ls_hydrogen_treatment constr
_refine_ls_matrix_type full
_refine_ls_number_parameters 388
_refine_ls_number_reflns 7459
_refine_ls_number_restraints 0
_refine_ls_restrained_S_all 1.111
_refine_ls_R_factor_all 0.0720
_refine_ls_R_factor_gt 0.0402
_refine_ls_shift/su_max 0.001
_refine_ls_shift/su_mean 0.000
_refine_ls_structure_factor_coef Fsqd
_refine_ls_weighting_details 'calc w=1/[\s^2^(Fo^2^)+(0.0146P)^2^+4.1492P] where P=(Fo^2^+2Fc^2^)/3'
_refine_ls_weighting_scheme calc
_refine_ls_wR_factor_gt 0.0743
_refine_ls_wR_factor_ref 0.0915
_reflns_number_gt 5162
_reflns_number_total 7459
_reflns_threshold_expression >2sigma(I)
_cod_data_source_file c3dt50278c.txt
_cod_data_source_block shelxl
_cod_depositor_comments
;
The following automatic conversions were performed:

'_symmetry_cell_setting' value 'Monoclinic' changed to 'monoclinic'
according to /home/saulius/struct/CIF-dictionaries/cif_core.dic
dictionary named 'cif_core.dic' version 2.4.2 from 2011-04-26.

Automatic conversion script
Id: cif_fix_values 1891 2012-01-12 08:04:46Z andrius 
;
_cod_original_sg_symbol_H-M P21/c
_cod_database_code 7021417

loop_
_symmetry_equiv_pos_as_xyz
'x, y, z'
'-x, y+1/2, -z+1/2'
'-x, -y, -z'
'x, -y-1/2, z-1/2'

loop_
_atom_site_label
_atom_site_type_symbol
_atom_site_fract_x
_atom_site_fract_y
_atom_site_fract_z
_atom_site_U_iso_or_equiv
_atom_site_adp_type
_atom_site_occupancy
_atom_site_symmetry_multiplicity
_atom_site_calc_flag
_atom_site_refinement_flags
Sn1 Sn 0.46983(2) 0.251821(11) 0.270215(17) 0.03534(7) Uani 1 1 d .
Cl1 Cl 0.35582(10) 0.20314(5) 0.09923(7) 0.0538(2) Uani 1 1 d .
O1 O 0.6506(2) 0.24179(11) 0.2966(2) 0.0466(6) Uani 1 1 d .
O2 O 0.6580(3) 0.13661(13) 0.3095(2) 0.0608(7) Uani 1 1 d .
C10 C 0.4413(3) 0.18270(16) 0.3496(3) 0.0391(8) Uani 1 1 d .
N1 N 0.2331(3) 0.28872(14) 0.1965(2) 0.0447(7) Uani 1 1 d .
N2 N 0.6212(3) 0.28405(15) 0.4681(2) 0.0469(7) Uani 1 1 d .
C20 C 0.8308(3) 0.18937(18) 0.3194(3) 0.0430(8) Uani 1 1 d .
C19 C 0.7046(3) 0.18666(18) 0.3079(3) 0.0448(8) Uani 1 1 d .
C21 C 0.8908(4) 0.24647(19) 0.3288(3) 0.0508(9) Uani 1 1 d .
H21 H 0.8514 0.2843 0.3264 0.061 Uiso 1 1 d R
C9 C 0.2363(4) 0.3173(2) 0.2807(3) 0.0573(10) Uani 1 1 d .
H9A H 0.3065 0.3481 0.3163 0.069 Uiso 1 1 d R
H9B H 0.2529 0.2850 0.3291 0.069 Uiso 1 1 d R
H9C H 0.1526 0.3374 0.2524 0.069 Uiso 1 1 d R
C1 C 0.4574(3) 0.34905(16) 0.2319(3) 0.0398(8) Uani 1 1 d .
C18 C 0.7493(4) 0.2513(2) 0.5205(3) 0.0639(11) Uani 1 1 d .
H18A H 0.8011 0.2566 0.5947 0.077 Uiso 1 1 d R
H18B H 0.7970 0.2686 0.4971 0.077 Uiso 1 1 d R
H18C H 0.7336 0.2070 0.5038 0.077 Uiso 1 1 d R
C2 C 0.3335(4) 0.37711(18) 0.1693(3) 0.0479(9) Uani 1 1 d .
C16 C 0.5472(4) 0.2569(2) 0.5027(3) 0.0560(10) Uani 1 1 d .
H16A H 0.4811 0.2872 0.4897 0.067 Uiso 1 1 d R
H16B H 0.6081 0.2492 0.5774 0.067 Uiso 1 1 d R
C3 C 0.3236(5) 0.4414(2) 0.1466(3) 0.0625(11) Uani 1 1 d .
H3 H 0.2402 0.4605 0.1045 0.075 Uiso 1 1 d R
C22 C 1.0091(4) 0.2474(2) 0.3423(3) 0.0652(11) Uani 1 1 d .
H22 H 1.0490 0.2859 0.3486 0.078 Uiso 1 1 d R
C6 C 0.5706(4) 0.38533(18) 0.2688(3) 0.0505(9) Uani 1 1 d .
H6 H 0.6545 0.3666 0.3088 0.061 Uiso 1 1 d R
C8 C 0.1257(4) 0.2414(2) 0.1422(4) 0.0662(12) Uani 1 1 d .
H8A H 0.0421 0.2619 0.1128 0.079 Uiso 1 1 d R
H8B H 0.1413 0.2096 0.1911 0.079 Uiso 1 1 d R
H8C H 0.1232 0.2218 0.0874 0.079 Uiso 1 1 d R
C13 C 0.3826(5) 0.0974(2) 0.4451(4) 0.0751(15) Uani 1 1 d .
H13 H 0.3623 0.0690 0.4774 0.090 Uiso 1 1 d R
C11 C 0.4789(4) 0.19585(19) 0.4478(3) 0.0473(9) Uani 1 1 d .
C25 C 0.8905(4) 0.1344(2) 0.3223(3) 0.0571(10) Uani 1 1 d .
H25 H 0.8515 0.0957 0.3164 0.068 Uiso 1 1 d R
C12 C 0.4493(5) 0.1520(2) 0.4956(3) 0.0661(13) Uani 1 1 d .
H12 H 0.4748 0.1602 0.5620 0.079 Uiso 1 1 d R
C7 C 0.2106(4) 0.33765(19) 0.1230(3) 0.0539(10) Uani 1 1 d .
H7A H 0.1370 0.3645 0.1044 0.065 Uiso 1 1 d R
H7B H 0.1869 0.3177 0.0597 0.065 Uiso 1 1 d R
C32 C 0.9878(12) 0.4418(4) 0.5286(6) 0.130(3) Uani 1 1 d .
H32 H 0.9798 0.4015 0.5474 0.156 Uiso 1 1 d R
C23 C 1.0677(4) 0.1922(3) 0.3456(3) 0.0685(12) Uani 1 1 d .
H23 H 1.1477 0.1932 0.3548 0.082 Uiso 1 1 d R
C15 C 0.3754(4) 0.12637(18) 0.3004(3) 0.0537(10) Uani 1 1 d .
H15 H 0.3506 0.1172 0.2344 0.064 Uiso 1 1 d R
C5 C 0.5584(5) 0.4492(2) 0.2449(3) 0.0635(12) Uani 1 1 d .
H5 H 0.6336 0.4733 0.2692 0.076 Uiso 1 1 d R
C24 C 1.0086(4) 0.1359(2) 0.3350(4) 0.0686(12) Uani 1 1 d .
H24 H 1.0480 0.0984 0.3364 0.082 Uiso 1 1 d R
C14 C 0.3462(5) 0.0839(2) 0.3488(4) 0.0702(13) Uani 1 1 d .
H14 H 0.3020 0.0463 0.3156 0.084 Uiso 1 1 d R
C17 C 0.6475(5) 0.3517(2) 0.4977(3) 0.0741(13) Uani 1 1 d .
H17A H 0.5644 0.3736 0.4652 0.089 Uiso 1 1 d R
H17B H 0.6952 0.3699 0.4749 0.089 Uiso 1 1 d R
H17C H 0.6999 0.3556 0.5723 0.089 Uiso 1 1 d R
C4 C 0.4350(6) 0.4768(2) 0.1850(4) 0.0698(13) Uani 1 1 d .
H4 H 0.4270 0.5200 0.1711 0.084 Uiso 1 1 d R
C28 C 1.2219(6) 0.5791(3) 0.8521(5) 0.0959(18) Uani 1 1 d .
H28 H 1.2922 0.5921 0.8522 0.115 Uiso 1 1 d R
C27 C 1.1066(6) 0.5603(3) 0.7624(5) 0.1009(19) Uani 1 1 d .
H27 H 1.0991 0.5592 0.7015 0.121 Uiso 1 1 d R
C33 C 0.8935(8) 0.4856(5) 0.4976(5) 0.112(2) Uani 1 1 d .
H33 H 0.8209 0.4760 0.4963 0.135 Uiso 1 1 d R
C30 C 1.1305(8) 0.5631(2) 0.9407(5) 0.0946(19) Uani 1 1 d .
H30 H 1.1397 0.5650 1.0023 0.113 Uiso 1 1 d R
C35 C 0.6011(6) 0.5386(3) 0.5234(6) 0.0913(17) Uani 1 1 d .
H35 H 0.6695 0.5652 0.5391 0.110 Uiso 1 1 d R
C34 C 0.9051(8) 0.5441(5) 0.4690(5) 0.121(3) Uani 1 1 d .
H34 H 0.8400 0.5746 0.4474 0.145 Uiso 1 1 d R
C29 C 1.2331(6) 0.5800(2) 0.9398(5) 0.0912(18) Uani 1 1 d .
H29 H 1.3139 0.5922 1.0017 0.109 Uiso 1 1 d R
C31 C 1.0121(6) 0.5431(3) 0.8482(6) 0.0980(19) Uani 1 1 d .
H31 H 0.9405 0.5303 0.8464 0.118 Uiso 1 1 d R
C37 C 0.5108(7) 0.4668(3) 0.5768(5) 0.0923(17) Uani 1 1 d .
H37 H 0.5185 0.4445 0.6298 0.111 Uiso 1 1 d R
C36 C 0.6119(6) 0.5055(3) 0.5999(5) 0.0961(19) Uani 1 1 d .
H36 H 0.6886 0.5091 0.6686 0.115 Uiso 1 1 d R
C26 C 1.0021(6) 0.5418(3) 0.7596(6) 0.112(2) Uani 1 1 d .
H26 H 0.9235 0.5290 0.6965 0.135 Uiso 1 1 d R

loop_
_atom_site_aniso_label
_atom_site_aniso_U_11
_atom_site_aniso_U_22
_atom_site_aniso_U_33
_atom_site_aniso_U_23
_atom_site_aniso_U_13
_atom_site_aniso_U_12
Sn1 0.03758(12) 0.03888(12) 0.03770(13) -0.00055(10) 0.02716(11) -0.00189(11)
Cl1 0.0602(6) 0.0648(6) 0.0436(5) -0.0109(4) 0.0354(5) -0.0097(5)
O1 0.0420(13) 0.0522(15) 0.0576(15) -0.0007(12) 0.0366(12) 0.0016(11)
O2 0.0587(17) 0.0538(17) 0.085(2) 0.0021(14) 0.0513(17) -0.0026(13)
C10 0.0393(18) 0.0467(19) 0.044(2) 0.0094(15) 0.0316(17) 0.0076(15)
N1 0.0375(15) 0.0513(18) 0.0475(18) 0.0041(14) 0.0270(15) -0.0017(13)
N2 0.0433(17) 0.0573(19) 0.0375(17) -0.0022(14) 0.0234(15) 0.0038(14)
C20 0.0405(19) 0.057(2) 0.0346(19) 0.0006(16) 0.0248(17) 0.0040(16)
C19 0.0388(19) 0.058(2) 0.040(2) -0.0025(16) 0.0247(17) 0.0003(17)
C21 0.0448(19) 0.058(2) 0.055(2) 0.0028(19) 0.0337(19) 0.0016(19)
C9 0.059(2) 0.068(3) 0.064(3) 0.008(2) 0.047(2) 0.009(2)
C1 0.046(2) 0.0452(19) 0.0338(18) -0.0010(14) 0.0275(17) -0.0010(15)
C18 0.044(2) 0.092(3) 0.044(2) 0.000(2) 0.0205(19) 0.009(2)
C2 0.058(2) 0.052(2) 0.043(2) 0.0066(16) 0.035(2) 0.0059(18)
C16 0.055(2) 0.081(3) 0.036(2) -0.0021(19) 0.0301(19) 0.008(2)
C3 0.078(3) 0.057(3) 0.065(3) 0.020(2) 0.050(3) 0.018(2)
C22 0.051(2) 0.084(3) 0.068(3) 0.011(2) 0.040(2) -0.007(2)
C6 0.060(2) 0.051(2) 0.048(2) -0.0060(17) 0.037(2) -0.0114(18)
C8 0.040(2) 0.081(3) 0.076(3) -0.002(2) 0.034(2) -0.013(2)
C13 0.095(4) 0.068(3) 0.105(4) 0.038(3) 0.083(4) 0.026(3)
C11 0.044(2) 0.064(2) 0.043(2) 0.0145(17) 0.0310(18) 0.0150(18)
C25 0.051(2) 0.064(3) 0.063(3) -0.001(2) 0.038(2) 0.0046(19)
C12 0.073(3) 0.088(3) 0.063(3) 0.030(2) 0.055(3) 0.031(3)
C7 0.046(2) 0.066(3) 0.050(2) 0.0131(19) 0.029(2) 0.0120(19)
C32 0.147(7) 0.095(5) 0.104(6) 0.003(4) 0.054(6) -0.007(6)
C23 0.047(2) 0.098(4) 0.072(3) 0.014(3) 0.043(2) 0.011(2)
C15 0.066(3) 0.048(2) 0.066(3) 0.0061(18) 0.051(2) 0.0006(18)
C5 0.087(3) 0.051(2) 0.064(3) -0.009(2) 0.052(3) -0.024(2)
C24 0.060(3) 0.079(3) 0.080(3) 0.009(2) 0.050(3) 0.022(2)
C14 0.083(3) 0.048(2) 0.114(4) 0.013(2) 0.078(3) 0.003(2)
C17 0.093(4) 0.068(3) 0.049(3) -0.016(2) 0.037(3) -0.009(3)
C4 0.106(4) 0.043(2) 0.076(3) 0.006(2) 0.064(3) -0.002(2)
C28 0.088(4) 0.086(4) 0.094(5) -0.021(3) 0.045(4) -0.008(3)
C27 0.088(4) 0.114(5) 0.080(4) -0.023(3) 0.040(4) 0.012(4)
C33 0.099(5) 0.133(6) 0.081(4) -0.021(4) 0.043(4) -0.029(5)
C30 0.134(6) 0.053(3) 0.086(4) 0.010(3) 0.061(4) 0.023(3)
C35 0.085(4) 0.100(4) 0.100(5) -0.025(4) 0.063(4) -0.007(3)
C34 0.094(5) 0.132(7) 0.073(4) -0.004(4) 0.018(4) 0.024(5)
C29 0.084(4) 0.066(3) 0.082(4) -0.009(3) 0.029(3) -0.009(3)
C31 0.085(4) 0.084(4) 0.130(6) -0.007(4) 0.068(5) 0.008(3)
C37 0.120(5) 0.092(4) 0.086(4) 0.000(3) 0.073(4) 0.023(4)
C36 0.073(4) 0.113(5) 0.068(4) -0.018(3) 0.026(3) 0.017(4)
C26 0.061(3) 0.125(5) 0.099(5) -0.040(4) 0.022(3) 0.012(3)

loop_
_atom_type_symbol
_atom_type_description
_atom_type_scat_dispersion_real
_atom_type_scat_dispersion_imag
_atom_type_scat_source
C C 0.0033 0.0016 'International Tables Vol C Tables 4.2.6.8 and 6.1.1.4'
H H 0.0000 0.0000 'International Tables Vol C Tables 4.2.6.8 and 6.1.1.4'
O O 0.0106 0.0060 'International Tables Vol C Tables 4.2.6.8 and 6.1.1.4'
N N 0.0061 0.0033 'International Tables Vol C Tables 4.2.6.8 and 6.1.1.4'
Cl Cl 0.1484 0.1585 'International Tables Vol C Tables 4.2.6.8 and 6.1.1.4'
Sn Sn -0.6537 1.4246 'International Tables Vol C Tables 4.2.6.8 and 6.1.1.4'

loop_
_exptl_crystal_face_index_h
_exptl_crystal_face_index_k
_exptl_crystal_face_index_l
_exptl_crystal_face_perp_dist
0 -1 0 0.161
0 1 0 0.069
0 0 -1 0.133
1 0 1 0.079
0 0 1 0.119
-1 1 -1 0.124
-1 1 1 0.085
1 -1 -1 0.109

loop_
_geom_angle_atom_site_label_1
_geom_angle_atom_site_label_2
_geom_angle_atom_site_label_3
_geom_angle
_geom_angle_site_symmetry_1
_geom_angle_site_symmetry_3
O1 Sn1 C10 112.47(11) . .
O1 Sn1 C1 91.99(12) . .
C10 Sn1 C1 146.61(13) . .
O1 Sn1 Cl1 90.29(7) . .
C10 Sn1 Cl1 101.22(10) . .
C1 Sn1 Cl1 101.01(9) . .
O1 Sn1 N1 162.63(9) . .
C10 Sn1 N1 84.71(11) . .
C1 Sn1 N1 73.42(11) . .
Cl1 Sn1 N1 83.49(7) . .
C19 O1 Sn1 122.6(2) . .
C11 C10 C15 119.7(3) . .
C11 C10 Sn1 119.5(3) . .
C15 C10 Sn1 120.6(3) . .
C7 N1 C9 110.1(3) . .
C7 N1 C8 110.2(3) . .
C9 N1 C8 108.9(3) . .
C7 N1 Sn1 100.6(2) . .
C9 N1 Sn1 109.3(2) . .
C8 N1 Sn1 117.4(2) . .
C18 N2 C16 109.5(3) . .
C18 N2 C17 108.6(3) . .
C16 N2 C17 108.9(3) . .
C25 C20 C21 118.7(3) . .
C25 C20 C19 119.9(4) . .
C21 C20 C19 121.5(3) . .
O2 C19 O1 124.0(3) . .
O2 C19 C20 121.7(3) . .
O1 C19 C20 114.3(3) . .
C22 C21 C20 120.2(4) . .
C22 C21 H21 119.9 . .
C20 C21 H21 119.9 . .
N1 C9 H9A 109.0 . .
N1 C9 H9B 109.4 . .
H9A C9 H9B 109.5 . .
N1 C9 H9C 110.1 . .
H9A C9 H9C 109.5 . .
H9B C9 H9C 109.5 . .
C2 C1 C6 119.3(3) . .
C2 C1 Sn1 118.6(3) . .
C6 C1 Sn1 122.1(3) . .
N2 C18 H18A 109.6 . .
N2 C18 H18B 109.5 . .
H18A C18 H18B 109.5 . .
N2 C18 H18C 109.4 . .
H18A C18 H18C 109.5 . .
H18B C18 H18C 109.5 . .
C1 C2 C3 119.4(4) . .
C1 C2 C7 119.7(3) . .
C3 C2 C7 120.8(4) . .
N2 C16 C11 112.4(3) . .
N2 C16 H16A 109.1 . .
C11 C16 H16A 109.2 . .
N2 C16 H16B 109.4 . .
C11 C16 H16B 108.9 . .
H16A C16 H16B 107.8 . .
C4 C3 C2 120.9(4) . .
C4 C3 H3 119.4 . .
C2 C3 H3 119.7 . .
C23 C22 C21 120.4(4) . .
C23 C22 H22 119.8 . .
C21 C22 H22 119.8 . .
C5 C6 C1 120.2(4) . .
C5 C6 H6 119.7 . .
C1 C6 H6 120.1 . .
N1 C8 H8A 109.1 . .
N1 C8 H8B 109.5 . .
H8A C8 H8B 109.5 . .
N1 C8 H8C 109.8 . .
H8A C8 H8C 109.5 . .
H8B C8 H8C 109.5 . .
C14 C13 C12 121.1(4) . .
C14 C13 H13 119.5 . .
C12 C13 H13 119.5 . .
C10 C11 C12 118.8(4) . .
C10 C11 C16 121.5(3) . .
C12 C11 C16 119.6(4) . .
C20 C25 C24 120.7(4) . .
C20 C25 H25 119.6 . .
C24 C25 H25 119.6 . .
C13 C12 C11 120.4(4) . .
C13 C12 H12 119.9 . .
C11 C12 H12 119.7 . .
N1 C7 C2 111.0(3) . .
N1 C7 H7A 109.8 . .
C2 C7 H7A 109.7 . .
N1 C7 H7B 109.3 . .
C2 C7 H7B 109.0 . .
H7A C7 H7B 108.0 . .
C33 C32 C34 120.2(8) . 3_766
C33 C32 H32 120.3 . .
C34 C32 H32 119.6 3_766 .
C24 C23 C22 119.9(4) . .
C24 C23 H23 120.2 . .
C22 C23 H23 120.0 . .
C14 C15 C10 120.4(4) . .
C14 C15 H15 119.7 . .
C10 C15 H15 119.9 . .
C4 C5 C6 119.9(4) . .
C4 C5 H5 119.9 . .
C6 C5 H5 120.2 . .
C23 C24 C25 120.1(4) . .
C23 C24 H24 119.7 . .
C25 C24 H24 120.1 . .
C13 C14 C15 119.5(5) . .
C13 C14 H14 120.4 . .
C15 C14 H14 120.2 . .
N2 C17 H17A 109.4 . .
N2 C17 H17B 109.5 . .
H17A C17 H17B 109.5 . .
N2 C17 H17C 109.6 . .
H17A C17 H17C 109.5 . .
H17B C17 H17C 109.5 . .
C3 C4 C5 120.3(4) . .
C3 C4 H4 119.8 . .
C5 C4 H4 119.9 . .
C29 C28 C27 119.3(7) . .
C29 C28 H28 120.8 . .
C27 C28 H28 119.9 . .
C28 C27 C26 121.2(7) . .
C28 C27 H27 119.3 . .
C26 C27 H27 119.5 . .
C32 C33 C34 119.9(8) . .
C32 C33 H33 120.0 . .
C34 C33 H33 120.2 . .
C29 C30 C31 118.8(6) . .
C29 C30 H30 120.4 . .
C31 C30 H30 120.8 . .
C36 C35 C37 119.7(6) . 3_666
C36 C35 H35 120.5 . .
C37 C35 H35 119.8 3_666 .
C33 C34 C32 120.0(8) . 3_766
C33 C34 H34 120.2 . .
C32 C34 H34 119.9 3_766 .
C28 C29 C30 121.8(6) . .
C28 C29 H29 118.6 . .
C30 C29 H29 119.6 . .
C26 C31 C30 119.0(6) . .
C26 C31 H31 120.0 . .
C30 C31 H31 120.9 . .
C35 C37 C36 119.9(6) 3_666 .
C35 C37 H37 120.1 3_666 .
C36 C37 H37 119.9 . .
C35 C36 C37 120.3(6) . .
C35 C36 H36 119.8 . .
C37 C36 H36 119.9 . .
C27 C26 C31 119.9(6) . .
C27 C26 H26 119.3 . .
C31 C26 H26 120.7 . .

loop_
_geom_bond_atom_site_label_1
_geom_bond_atom_site_label_2
_geom_bond_distance
_geom_bond_site_symmetry_2
Sn1 O1 2.070(2) .
Sn1 C10 2.116(3) .
Sn1 C1 2.124(3) .
Sn1 Cl1 2.4302(9) .
Sn1 N1 2.581(3) .
O1 C19 1.305(4) .
O2 C19 1.219(4) .
C10 C11 1.377(5) .
C10 C15 1.391(5) .
N1 C7 1.465(5) .
N1 C9 1.468(5) .
N1 C8 1.471(5) .
N2 C18 1.468(5) .
N2 C16 1.469(5) .
N2 C17 1.480(5) .
C20 C25 1.372(5) .
C20 C21 1.384(5) .
C20 C19 1.494(5) .
C21 C22 1.377(5) .
C21 H21 0.9301 .
C9 H9A 0.9599 .
C9 H9B 0.9601 .
C9 H9C 0.9600 .
C1 C2 1.378(5) .
C1 C6 1.399(5) .
C18 H18A 0.9600 .
C18 H18B 0.9600 .
C18 H18C 0.9600 .
C2 C3 1.392(5) .
C2 C7 1.502(5) .
C16 C11 1.505(6) .
C16 H16A 0.9699 .
C16 H16B 0.9700 .
C3 C4 1.367(6) .
C3 H3 0.9300 .
C22 C23 1.367(6) .
C22 H22 0.9300 .
C6 C5 1.386(5) .
C6 H6 0.9300 .
C8 H8A 0.9600 .
C8 H8B 0.9601 .
C8 H8C 0.9599 .
C13 C14 1.355(7) .
C13 C12 1.367(7) .
C13 H13 0.9300 .
C11 C12 1.396(5) .
C25 C24 1.381(6) .
C25 H25 0.9299 .
C12 H12 0.9300 .
C7 H7A 0.9700 .
C7 H7B 0.9698 .
C32 C33 1.343(10) .
C32 C34 1.367(11) 3_766
C32 H32 0.9301 .
C23 C24 1.360(6) .
C23 H23 0.9300 .
C15 C14 1.382(5) .
C15 H15 0.9301 .
C5 C4 1.369(6) .
C5 H5 0.9299 .
C24 H24 0.9299 .
C14 H14 0.9299 .
C17 H17A 0.9600 .
C17 H17B 0.9602 .
C17 H17C 0.9599 .
C4 H4 0.9301 .
C28 C29 1.336(8) .
C28 C27 1.344(8) .
C28 H28 0.9301 .
C27 C26 1.355(9) .
C27 H27 0.9299 .
C33 C34 1.358(10) .
C33 H33 0.9301 .
C30 C29 1.356(8) .
C30 C31 1.388(8) .
C30 H30 0.9299 .
C35 C36 1.353(8) .
C35 C37 1.357(8) 3_666
C35 H35 0.9299 .
C34 C32 1.367(11) 3_766
C34 H34 0.9300 .
C29 H29 0.9300 .
C31 C26 1.357(9) .
C31 H31 0.9300 .
C37 C35 1.357(8) 3_666
C37 C36 1.364(8) .
C37 H37 0.9301 .
C36 H36 0.9300 .
C26 H26 0.9300 .
